data_7203255
loop_
_publ_author_name
'Bates, Gareth W.'
'Gale, Philip A.'
'Light, Mark E.'

_publ_section_title
;
 Ionic liquid?calix[4]pyrrole complexes: pyridinium inclusion in the
 calixpyrrole cup
;
_journal_issue 4
_journal_name_full CrystEngComm
_journal_page_first 300
_journal_paper_doi 10.1039/b600251j
_journal_volume 8
_journal_year 2006
_chemical_compound_source 'Gareth Bates'
_chemical_formula_sum 'C36 H48 Cl3 N5'
_chemical_formula_weight 657.14
_chemical_name_systematic
;
?
;
_space_group_IT_number 4
_symmetry_cell_setting monoclinic
_symmetry_space_group_name_Hall 'P 2yb'
_symmetry_space_group_name_H-M 'P 1 21 1'
_atom_sites_solution_hydrogens geom
_atom_sites_solution_primary direct
_atom_sites_solution_secondary difmap
_audit_creation_method SHELXL-97
_cell_angle_alpha 90.00
_cell_angle_beta 99.974(2)
_cell_angle_gamma 90.00
_cell_formula_units_Z 2
_cell_length_a 10.3713(4)
_cell_length_b 16.0168(6)
_cell_length_c 10.5997(2)
_cell_measurement_reflns_used 4095
_cell_measurement_temperature 120(2)
_cell_measurement_theta_max 27.48
_cell_measurement_theta_min 1.00
_cell_volume 1734.16(10)
_computing_cell_refinement 'DENZO (Otwinowski & Minor, 1997) & COLLECT (Hooft, R.W.W., 1998)'
_computing_data_collection 'COLLECT (Hooft, R.W.W., 1998)'
_computing_data_reduction 'DENZO (Otwinowski & Minor, 1997) & COLLECT (Hooft, R.W.W., 1998)'
_computing_molecular_graphics 'CAMERON (Watkin, et al., 1993)'
_computing_publication_material 'WINGX (Farrugia, 1998)'
_computing_structure_refinement 'SHELXL-97 (Sheldrick, 1997)'
_computing_structure_solution 'SHELXS-97 (Sheldrick, 1997)'
_diffrn_ambient_temperature 120(2)
_diffrn_detector_area_resol_mean 9.091
_diffrn_measured_fraction_theta_full 0.998
_diffrn_measured_fraction_theta_max 0.998
_diffrn_measurement_device_type 'Bruker-Nonius CCD camera on \k-goniostat'
_diffrn_measurement_method '\f & \w scans to fill the asymmetric unit'
_diffrn_radiation_monochromator graphite
_diffrn_radiation_source 'Bruker Nonius FR591 Rotating Anode'
_diffrn_radiation_type MoK\a
_diffrn_radiation_wavelength 0.71073
_diffrn_reflns_av_R_equivalents 0.0545
_diffrn_reflns_av_sigmaI/netI 0.0771
_diffrn_reflns_limit_h_max 13
_diffrn_reflns_limit_h_min -13
_diffrn_reflns_limit_k_max 20
_diffrn_reflns_limit_k_min -20
_diffrn_reflns_limit_l_max 13
_diffrn_reflns_limit_l_min -13
_diffrn_reflns_number 24575
_diffrn_reflns_theta_full 27.48
_diffrn_reflns_theta_max 27.48
_diffrn_reflns_theta_min 3.21
_diffrn_standards_number 0
_exptl_absorpt_coefficient_mu 0.297
_exptl_absorpt_correction_T_max 0.9853
_exptl_absorpt_correction_T_min 0.8804
_exptl_absorpt_correction_type multi-scan
_exptl_absorpt_process_details
;
SADABS V2.10 (Sheldrick, G.M., 2003)
;
_exptl_crystal_colour Yellow
_exptl_crystal_density_diffrn 1.258
_exptl_crystal_density_method 'not measured'
_exptl_crystal_description Block
_exptl_crystal_F_000 700
_exptl_crystal_size_max 0.4
_exptl_crystal_size_mid 0.16
_exptl_crystal_size_min 0.05
_refine_diff_density_max 0.233
_refine_diff_density_min -0.279
_refine_diff_density_rms 0.055
_refine_ls_abs_structure_details 'Flack H D (1983), Acta Cryst. A39, 876-881'
_refine_ls_abs_structure_Flack -0.03(4)
_refine_ls_extinction_method none
_refine_ls_goodness_of_fit_ref 0.968
_refine_ls_hydrogen_treatment constr
_refine_ls_matrix_type full
_refine_ls_number_parameters 406
_refine_ls_number_reflns 7755
_refine_ls_number_restraints 1
_refine_ls_restrained_S_all 0.968
_refine_ls_R_factor_all 0.0708
_refine_ls_R_factor_gt 0.0432
_refine_ls_shift/su_max 0.018
_refine_ls_shift/su_mean 0.003
_refine_ls_structure_factor_coef Fsqd
_refine_ls_weighting_details 'calc w=1/[\s^2^(Fo^2^)+(0.0469P)^2^+0.0000P] where P=(Fo^2^+2Fc^2^)/3'
_refine_ls_weighting_scheme calc
_refine_ls_wR_factor_gt 0.0825
_refine_ls_wR_factor_ref 0.0917
_reflns_number_gt 6032
_reflns_number_total 7755
_reflns_threshold_expression >2sigma(I)
_cod_data_source_file b600251j.txt
_cod_data_source_block 2005sot1533
_cod_depositor_comments
;
The following automatic conversions were performed:
'_symmetry_cell_setting' value 'Monoclinic' changed to 'monoclinic'
according to '/home/saulius/struct/CIF-dictionaries/cif_core.dic'
dictionary named 'cif_core.dic' version 2.4.1 from 2010-06-29.

Automatic conversion script
Id: cif_fix_enum 1527 2010-12-29 10:47:43Z saulius 
;
_cod_original_sg_symbol_H-M P2(1)
_cod_database_code 7203255

loop_
_symmetry_equiv_pos_as_xyz
'x, y, z'
'-x, y+1/2, -z'

loop_
_atom_site_label
_atom_site_type_symbol
_atom_site_fract_x
_atom_site_fract_y
_atom_site_fract_z
_atom_site_U_iso_or_equiv
_atom_site_adp_type
_atom_site_occupancy
_atom_site_symmetry_multiplicity
_atom_site_calc_flag
_atom_site_refinement_flags
_atom_site_disorder_assembly
_atom_site_disorder_group
N1 N 0.27899(19) 0.44873(12) 0.67051(16) 0.0178(4) Uani 1 1 d . . .
H1 H 0.3442 0.4817 0.6601 0.021 Uiso 1 1 calc R . .
N2 N 0.52890(18) 0.42921(12) 0.91647(16) 0.0163(4) Uani 1 1 d . . .
H2 H 0.5395 0.4535 0.8445 0.020 Uiso 1 1 calc R . .
N3 N 0.71871(18) 0.34622(12) 0.72018(16) 0.0172(4) Uani 1 1 d . . .
H3 H 0.6866 0.3966 0.7025 0.021 Uiso 1 1 calc R . .
N4 N 0.47439(18) 0.36529(11) 0.46962(16) 0.0160(4) Uani 1 1 d . . .
H4 H 0.5006 0.4110 0.5126 0.019 Uiso 1 1 calc R . .
C1 C 0.2077(2) 0.40064(14) 0.57512(19) 0.0157(5) Uani 1 1 d . . .
C2 C 0.1164(2) 0.35817(15) 0.6299(2) 0.0184(5) Uani 1 1 d . . .
H2A H 0.0536 0.3197 0.5878 0.022 Uiso 1 1 calc R . .
C3 C 0.1326(2) 0.38205(15) 0.7612(2) 0.0188(5) Uani 1 1 d . . .
H3A H 0.0821 0.3626 0.8219 0.023 Uiso 1 1 calc R . .
C4 C 0.2339(2) 0.43803(14) 0.7845(2) 0.0168(5) Uani 1 1 d . . .
C5 C 0.2974(2) 0.48290(14) 0.9063(2) 0.0171(5) Uani 1 1 d . . .
C6 C 0.1984(2) 0.48653(16) 0.9990(2) 0.0232(6) Uani 1 1 d . . .
H6A H 0.1743 0.4297 1.0199 0.035 Uiso 1 1 calc R . .
H6B H 0.1199 0.5167 0.9584 0.035 Uiso 1 1 calc R . .
H6C H 0.2380 0.5155 1.0777 0.035 Uiso 1 1 calc R . .
C7 C 0.3331(2) 0.57302(15) 0.8768(2) 0.0192(5) Uani 1 1 d . . .
H7A H 0.2551 0.6018 0.8317 0.029 Uiso 1 1 calc R . .
H7B H 0.4008 0.5725 0.8229 0.029 Uiso 1 1 calc R . .
H7C H 0.3661 0.6023 0.9571 0.029 Uiso 1 1 calc R . .
C8 C 0.4164(2) 0.43409(14) 0.9698(2) 0.0166(5) Uani 1 1 d . . .
C9 C 0.4393(2) 0.38856(15) 1.0806(2) 0.0193(5) Uani 1 1 d . . .
H9 H 0.3795 0.3807 1.1381 0.023 Uiso 1 1 calc R . .
C10 C 0.5676(2) 0.35518(15) 1.0948(2) 0.0210(5) Uani 1 1 d . . .
H10 H 0.6088 0.3210 1.1634 0.025 Uiso 1 1 calc R . .
C11 C 0.6221(2) 0.38086(15) 0.99193(19) 0.0166(5) Uani 1 1 d . . .
C12 C 0.7587(2) 0.36717(15) 0.9613(2) 0.0179(5) Uani 1 1 d . . .
C13 C 0.8414(3) 0.32217(17) 1.0751(2) 0.0254(6) Uani 1 1 d . . .
H13A H 0.8451 0.3561 1.1525 0.038 Uiso 1 1 calc R . .
H13B H 0.9302 0.3136 1.0577 0.038 Uiso 1 1 calc R . .
H13C H 0.8017 0.2680 1.0878 0.038 Uiso 1 1 calc R . .
C14 C 0.8238(2) 0.45228(16) 0.9450(2) 0.0232(5) Uani 1 1 d . . .
H14A H 0.7695 0.4839 0.8765 0.035 Uiso 1 1 calc R . .
H14B H 0.9107 0.4432 0.9230 0.035 Uiso 1 1 calc R . .
H14C H 0.8325 0.4837 1.0254 0.035 Uiso 1 1 calc R . .
C15 C 0.7581(2) 0.31475(15) 0.8425(2) 0.0174(5) Uani 1 1 d . . .
C16 C 0.8008(2) 0.23493(16) 0.8289(2) 0.0247(6) Uani 1 1 d . . .
H16 H 0.8332 0.1976 0.8966 0.030 Uiso 1 1 calc R . .
C17 C 0.7880(3) 0.21769(16) 0.6956(2) 0.0255(6) Uani 1 1 d . . .
H17 H 0.8107 0.1669 0.6588 0.031 Uiso 1 1 calc R . .
C18 C 0.7371(2) 0.28716(15) 0.6298(2) 0.0177(5) Uani 1 1 d . . .
C19 C 0.7027(2) 0.30410(14) 0.4866(2) 0.0180(5) Uani 1 1 d . . .
C20 C 0.7664(3) 0.23488(15) 0.4174(2) 0.0227(6) Uani 1 1 d . . .
H20A H 0.7302 0.1806 0.4359 0.034 Uiso 1 1 calc R . .
H20B H 0.8612 0.2349 0.4475 0.034 Uiso 1 1 calc R . .
H20C H 0.7482 0.2450 0.3249 0.034 Uiso 1 1 calc R . .
C21 C 0.7594(2) 0.38924(15) 0.4545(2) 0.0207(5) Uani 1 1 d . . .
H21A H 0.8541 0.3898 0.4849 0.031 Uiso 1 1 calc R . .
H21B H 0.7183 0.4340 0.4966 0.031 Uiso 1 1 calc R . .
H21C H 0.7415 0.3979 0.3616 0.031 Uiso 1 1 calc R . .
C22 C 0.5559(2) 0.30276(15) 0.4411(2) 0.0169(5) Uani 1 1 d . . .
C23 C 0.4775(2) 0.24282(15) 0.3733(2) 0.0206(5) Uani 1 1 d . . .
H23 H 0.5065 0.1923 0.3405 0.025 Uiso 1 1 calc R . .
C24 C 0.3461(2) 0.27008(15) 0.3612(2) 0.0209(5) Uani 1 1 d . . .
H24 H 0.2712 0.2409 0.3188 0.025 Uiso 1 1 calc R . .
C25 C 0.3456(2) 0.34593(15) 0.42111(19) 0.0165(5) Uani 1 1 d . . .
C26 C 0.2329(2) 0.40292(15) 0.4382(2) 0.0179(5) Uani 1 1 d . . .
C27 C 0.1082(2) 0.37322(18) 0.3484(2) 0.0269(6) Uani 1 1 d . . .
H27A H 0.0874 0.3161 0.3711 0.040 Uiso 1 1 calc R . .
H27B H 0.1229 0.3745 0.2596 0.040 Uiso 1 1 calc R . .
H27C H 0.0351 0.4102 0.3574 0.040 Uiso 1 1 calc R . .
C28 C 0.2621(3) 0.49315(15) 0.4017(2) 0.0229(6) Uani 1 1 d . . .
H28A H 0.2747 0.4948 0.3122 0.034 Uiso 1 1 calc R . .
H28B H 0.3417 0.5129 0.4573 0.034 Uiso 1 1 calc R . .
H28C H 0.1884 0.5292 0.4123 0.034 Uiso 1 1 calc R . .
C29 C 0.4023(2) 0.22668(16) 0.8226(2) 0.0232(6) Uani 1 1 d . . .
H29 H 0.3922 0.2807 0.8568 0.028 Uiso 1 1 calc R . .
C30 C 0.4360(3) 0.21852(17) 0.7039(2) 0.0257(6) Uani 1 1 d . . .
H30 H 0.4483 0.2668 0.6553 0.031 Uiso 1 1 calc R . .
C31 C 0.4520(2) 0.14003(17) 0.6548(2) 0.0267(6) Uani 1 1 d . . .
H31 H 0.4748 0.1337 0.5723 0.032 Uiso 1 1 calc R . .
C32 C 0.4344(2) 0.07102(16) 0.7277(2) 0.0248(6) Uani 1 1 d . . .
H32 H 0.4467 0.0166 0.6963 0.030 Uiso 1 1 calc R . .
C33 C 0.3988(2) 0.08123(15) 0.8456(2) 0.0226(6) Uani 1 1 d . . .
H33 H 0.3851 0.0337 0.8952 0.027 Uiso 1 1 calc R . .
N5 N 0.38350(19) 0.15820(12) 0.89115(17) 0.0198(4) Uani 1 1 d . . .
C34 C 0.3392(3) 0.16978(17) 1.0165(2) 0.0310(7) Uani 1 1 d . . .
H34A H 0.3523 0.1172 1.0661 0.037 Uiso 1 1 calc R . .
H34B H 0.3928 0.2137 1.0663 0.037 Uiso 1 1 calc R . .
C35 C 0.1984(3) 0.1940(2) 0.9982(3) 0.0489(9) Uani 1 1 d . . .
H35A H 0.1457 0.1520 0.9451 0.073 Uiso 1 1 calc R . .
H35B H 0.1866 0.2485 0.9556 0.073 Uiso 1 1 calc R . .
H35C H 0.1704 0.1974 1.0817 0.073 Uiso 1 1 calc R . .
C37 C 0.9232(3) 0.56074(18) 0.6195(2) 0.0351(7) Uani 1 1 d . . .
H37A H 0.8345 0.5421 0.6296 0.042 Uiso 1 1 calc R . .
H37B H 0.9816 0.5114 0.6303 0.042 Uiso 1 1 calc R . .
Cl1 Cl 0.98055(7) 0.63478(4) 0.73853(6) 0.03421(17) Uani 1 1 d . . .
Cl2 Cl 0.91700(8) 0.60207(5) 0.46403(7) 0.0460(2) Uani 1 1 d . . .
Cl3 Cl 0.57492(5) 0.52574(3) 0.65629(5) 0.01877(13) Uani 1 1 d . . .

loop_
_atom_site_aniso_label
_atom_site_aniso_U_11
_atom_site_aniso_U_22
_atom_site_aniso_U_33
_atom_site_aniso_U_23
_atom_site_aniso_U_13
_atom_site_aniso_U_12
N1 0.0163(11) 0.0218(11) 0.0160(10) 0.0006(8) 0.0045(8) -0.0052(9)
N2 0.0175(11) 0.0199(11) 0.0119(9) 0.0000(8) 0.0032(8) 0.0006(8)
N3 0.0210(11) 0.0146(11) 0.0159(10) -0.0001(8) 0.0025(8) 0.0046(9)
N4 0.0175(11) 0.0161(11) 0.0141(9) -0.0011(8) 0.0023(8) -0.0020(9)
C1 0.0162(13) 0.0150(13) 0.0150(11) 0.0023(9) 0.0005(9) 0.0023(10)
C2 0.0156(13) 0.0181(13) 0.0209(12) -0.0019(10) 0.0011(9) -0.0023(10)
C3 0.0186(13) 0.0223(14) 0.0168(11) 0.0028(10) 0.0065(9) -0.0001(11)
C4 0.0164(13) 0.0192(13) 0.0152(11) 0.0010(10) 0.0041(9) 0.0033(10)
C5 0.0161(13) 0.0199(14) 0.0158(12) -0.0009(9) 0.0044(9) 0.0009(10)
C6 0.0220(14) 0.0305(15) 0.0182(12) -0.0034(11) 0.0060(10) 0.0004(11)
C7 0.0188(14) 0.0187(13) 0.0204(12) -0.0029(10) 0.0041(10) 0.0027(10)
C8 0.0164(13) 0.0181(13) 0.0157(11) -0.0032(9) 0.0040(9) -0.0011(10)
C9 0.0210(14) 0.0220(14) 0.0162(11) 0.0011(10) 0.0067(10) -0.0015(11)
C10 0.0245(15) 0.0223(14) 0.0148(12) -0.0002(10) -0.0004(10) 0.0004(11)
C11 0.0186(13) 0.0186(13) 0.0120(11) -0.0021(9) 0.0013(9) 0.0033(10)
C12 0.0174(13) 0.0205(14) 0.0158(11) -0.0020(10) 0.0029(9) -0.0009(10)
C13 0.0207(14) 0.0339(16) 0.0201(13) -0.0019(11) -0.0006(10) 0.0056(12)
C14 0.0194(14) 0.0274(14) 0.0226(12) -0.0063(10) 0.0033(10) -0.0014(11)
C15 0.0166(13) 0.0207(14) 0.0153(12) 0.0019(9) 0.0040(9) -0.0008(10)
C16 0.0299(16) 0.0237(15) 0.0201(13) 0.0033(10) 0.0028(10) 0.0078(12)
C17 0.0373(17) 0.0196(15) 0.0196(13) -0.0006(10) 0.0049(11) 0.0061(12)
C18 0.0213(14) 0.0160(13) 0.0162(12) -0.0008(9) 0.0042(9) 0.0012(10)
C19 0.0216(14) 0.0167(13) 0.0163(12) -0.0002(9) 0.0044(10) 0.0038(11)
C20 0.0312(15) 0.0229(14) 0.0150(12) -0.0017(10) 0.0067(10) 0.0072(12)
C21 0.0215(14) 0.0245(14) 0.0167(12) 0.0001(10) 0.0050(10) 0.0005(11)
C22 0.0241(14) 0.0160(13) 0.0118(11) 0.0010(9) 0.0065(9) 0.0003(10)
C23 0.0287(15) 0.0164(13) 0.0185(12) -0.0027(10) 0.0090(10) 0.0011(11)
C24 0.0236(14) 0.0244(14) 0.0143(12) -0.0017(10) 0.0023(10) -0.0063(11)
C25 0.0187(13) 0.0217(14) 0.0100(11) 0.0022(9) 0.0046(9) -0.0021(11)
C26 0.0179(13) 0.0211(14) 0.0146(11) 0.0014(10) 0.0022(9) -0.0014(11)
C27 0.0225(15) 0.0420(18) 0.0152(12) -0.0023(11) 0.0006(10) -0.0017(12)
C28 0.0267(15) 0.0221(14) 0.0206(12) 0.0059(10) 0.0065(10) 0.0050(11)
C29 0.0234(15) 0.0181(14) 0.0289(14) 0.0031(10) 0.0069(11) -0.0016(11)
C30 0.0270(15) 0.0226(15) 0.0288(14) 0.0080(11) 0.0083(11) -0.0009(11)
C31 0.0282(15) 0.0331(16) 0.0197(13) 0.0004(12) 0.0065(10) 0.0018(13)
C32 0.0274(15) 0.0212(14) 0.0256(13) -0.0026(11) 0.0035(11) 0.0025(12)
C33 0.0250(15) 0.0178(14) 0.0241(13) 0.0046(11) 0.0017(10) -0.0010(11)
N5 0.0239(12) 0.0182(12) 0.0180(10) 0.0025(8) 0.0060(8) -0.0011(9)
C34 0.0424(18) 0.0306(16) 0.0231(14) 0.0012(11) 0.0147(12) -0.0019(13)
C35 0.055(2) 0.050(2) 0.0501(19) 0.0158(15) 0.0336(16) 0.0208(17)
C37 0.0378(18) 0.0308(16) 0.0383(16) -0.0009(12) 0.0106(13) -0.0041(13)
Cl1 0.0309(4) 0.0320(4) 0.0393(4) -0.0027(3) 0.0049(3) 0.0024(3)
Cl2 0.0447(5) 0.0528(5) 0.0391(4) 0.0015(3) 0.0036(3) -0.0084(4)
Cl3 0.0219(3) 0.0149(3) 0.0205(3) 0.0009(2) 0.0065(2) 0.0001(3)

loop_
_atom_type_symbol
_atom_type_description
_atom_type_scat_dispersion_real
_atom_type_scat_dispersion_imag
_atom_type_scat_source
C C 0.0033 0.0016 'International Tables Vol C Tables 4.2.6.8 and 6.1.1.4'
H H 0.0000 0.0000 'International Tables Vol C Tables 4.2.6.8 and 6.1.1.4'
N N 0.0061 0.0033 'International Tables Vol C Tables 4.2.6.8 and 6.1.1.4'
Cl Cl 0.1484 0.1585 'International Tables Vol C Tables 4.2.6.8 and 6.1.1.4'

loop_
_geom_angle_atom_site_label_1
_geom_angle_atom_site_label_2
_geom_angle_atom_site_label_3
_geom_angle
_geom_angle_site_symmetry_1
_geom_angle_site_symmetry_3
_geom_angle_publ_flag
C4 N1 C1 110.66(19) . . ?
C8 N2 C11 110.48(18) . . ?
C18 N3 C15 110.22(19) . . ?
C22 N4 C25 110.23(18) . . ?
C2 C1 N1 106.72(18) . . ?
C2 C1 C26 131.4(2) . . ?
N1 C1 C26 121.9(2) . . ?
C1 C2 C3 107.9(2) . . ?
C4 C3 C2 107.99(19) . . ?
C3 C4 N1 106.76(18) . . ?
C3 C4 C5 131.81(19) . . ?
N1 C4 C5 121.4(2) . . ?
C8 C5 C4 109.39(18) . . ?
C8 C5 C7 111.63(19) . . ?
C4 C5 C7 110.78(18) . . ?
C8 C5 C6 108.52(18) . . ?
C4 C5 C6 108.66(19) . . ?
C7 C5 C6 107.77(18) . . ?
C9 C8 N2 106.7(2) . . ?
C9 C8 C5 131.5(2) . . ?
N2 C8 C5 121.77(19) . . ?
C8 C9 C10 108.19(19) . . ?
C11 C10 C9 108.1(2) . . ?
C10 C11 N2 106.6(2) . . ?
C10 C11 C12 130.6(2) . . ?
N2 C11 C12 122.74(19) . . ?
C15 C12 C11 112.80(19) . . ?
C15 C12 C13 108.36(19) . . ?
C11 C12 C13 108.30(18) . . ?
C15 C12 C14 109.63(18) . . ?
C11 C12 C14 109.73(19) . . ?
C13 C12 C14 107.9(2) . . ?
C16 C15 N3 106.87(19) . . ?
C16 C15 C12 130.6(2) . . ?
N3 C15 C12 122.4(2) . . ?
C15 C16 C17 108.0(2) . . ?
C18 C17 C16 108.0(2) . . ?
C17 C18 N3 106.85(19) . . ?
C17 C18 C19 131.0(2) . . ?
N3 C18 C19 122.2(2) . . ?
C22 C19 C18 111.36(17) . . ?
C22 C19 C20 109.14(19) . . ?
C18 C19 C20 107.51(18) . . ?
C22 C19 C21 109.95(19) . . ?
C18 C19 C21 110.17(19) . . ?
C20 C19 C21 108.65(18) . . ?
C23 C22 N4 107.0(2) . . ?
C23 C22 C19 130.2(2) . . ?
N4 C22 C19 122.7(2) . . ?
C22 C23 C24 107.7(2) . . ?
C25 C24 C23 108.2(2) . . ?
C24 C25 N4 106.9(2) . . ?
C24 C25 C26 130.7(2) . . ?
N4 C25 C26 122.4(2) . . ?
C1 C26 C25 111.29(18) . . ?
C1 C26 C28 109.68(19) . . ?
C25 C26 C28 110.19(19) . . ?
C1 C26 C27 108.55(18) . . ?
C25 C26 C27 108.7(2) . . ?
C28 C26 C27 108.3(2) . . ?
N5 C29 C30 120.1(2) . . ?
C29 C30 C31 119.9(2) . . ?
C32 C31 C30 118.9(2) . . ?
C33 C32 C31 119.8(2) . . ?
N5 C33 C32 120.3(2) . . ?
C33 N5 C29 121.05(19) . . ?
C33 N5 C34 120.6(2) . . ?
C29 N5 C34 118.3(2) . . ?
C35 C34 N5 111.2(2) . . ?
Cl1 C37 Cl2 111.70(15) . . ?

loop_
_geom_bond_atom_site_label_1
_geom_bond_atom_site_label_2
_geom_bond_distance
_geom_bond_site_symmetry_2
_geom_bond_publ_flag
N1 C4 1.380(3) . ?
N1 C1 1.379(3) . ?
N2 C8 1.384(3) . ?
N2 C11 1.380(3) . ?
N3 C18 1.383(3) . ?
N3 C15 1.385(3) . ?
N4 C22 1.378(3) . ?
N4 C25 1.381(3) . ?
C1 C2 1.374(3) . ?
C1 C26 1.518(3) . ?
C2 C3 1.425(3) . ?
C3 C4 1.371(3) . ?
C4 C5 1.524(3) . ?
C5 C8 1.516(3) . ?
C5 C7 1.536(3) . ?
C5 C6 1.540(3) . ?
C8 C9 1.368(3) . ?
C9 C10 1.418(3) . ?
C10 C11 1.375(3) . ?
C11 C12 1.524(3) . ?
C12 C15 1.513(3) . ?
C12 C13 1.533(3) . ?
C12 C14 1.544(3) . ?
C15 C16 1.368(3) . ?
C16 C17 1.423(3) . ?
C17 C18 1.370(3) . ?
C18 C19 1.522(3) . ?
C19 C22 1.516(3) . ?
C19 C20 1.540(3) . ?
C19 C21 1.546(3) . ?
C22 C23 1.377(3) . ?
C23 C24 1.416(3) . ?
C24 C25 1.371(3) . ?
C25 C26 1.519(3) . ?
C26 C28 1.540(3) . ?
C26 C27 1.542(3) . ?
C29 N5 1.348(3) . ?
C29 C30 1.370(3) . ?
C30 C31 1.381(4) . ?
C31 C32 1.379(3) . ?
C32 C33 1.373(3) . ?
C33 N5 1.344(3) . ?
N5 C34 1.491(3) . ?
C34 C35 1.491(4) . ?
C37 Cl1 1.759(3) . ?
C37 Cl2 1.766(3) . ?

loop_
_geom_hbond_atom_site_label_D
_geom_hbond_atom_site_label_H
_geom_hbond_atom_site_label_A
_geom_hbond_distance_DH
_geom_hbond_distance_HA
_geom_hbond_distance_DA
_geom_hbond_angle_DHA
_geom_hbond_site_symmetry_A
N1 H1 Cl3 0.88 2.50 3.335(2) 158.3 .
N2 H2 Cl3 0.88 2.39 3.2680(18) 176.8 .
N3 H3 Cl3 0.88 2.38 3.256(2) 173.2 .
N4 H4 Cl3 0.88 2.43 3.3003(19) 172.4 .

loop_
_cod_related_entry_id
_cod_related_entry_database
_cod_related_entry_code
1 ChemSpider 21149400
